data_4518189
loop_
_publ_author_name
'Huang, Yinjuan'
'Gong, Qiuyu'
'Ge, Jing'
'Tang, Pengpeng'
'Yu, Fei'
'Xiao, Lian'
'Wang, Zongrui'
'Sun, Handong'
'Yu, Jing'
'Li, Dong-Sheng'
'Xiong, Qihua'
'Zhang, Qichun'

_publ_section_title
;
 Green Grinding-Coassembly Engineering toward Intrinsically Luminescent
 Tetracene in Cocrystals.
;
_journal_name_full 'ACS nano'
_journal_paper_doi 10.1021/acsnano.0c07416
_journal_year 2020
_chemical_formula_sum 'C56 H24 F16'
_chemical_formula_weight 1000.75
_space_group_crystal_system triclinic
_space_group_IT_number 1
_space_group_name_Hall 'P 1'
_space_group_name_H-M_alt 'P 1'
_atom_sites_solution_hydrogens geom
_atom_sites_solution_primary dual
_cell_angle_alpha 85.041(3)
_cell_angle_beta 84.946(3)
_cell_angle_gamma 89.943(3)
_cell_formula_units_Z 1
_cell_length_a 6.5484(6)
_cell_length_b 7.2693(6)
_cell_length_c 21.261(2)
_cell_measurement_reflns_used 1896
_cell_measurement_temperature 100.(2)
_cell_measurement_theta_max 25.4230
_cell_measurement_theta_min 2.8127
_cell_volume 1004.34(16)
_computing_cell_refinement 'SAINT V8.38A (Bruker AXS Inc., 2017)'
_computing_data_collection 'APEX3 (Bruker AXS Inc., 2018)'
_computing_data_reduction 'SAINT V8.38A (Bruker AXS Inc., 2017)'
_computing_molecular_graphics 'XP (Bruker AXS Inc., 2018)'
_computing_publication_material 'APEX3 (Bruker AXS Inc., 2018)'
_computing_structure_refinement 'SHELXL-2018/3 (Sheldrick, 2018)'
_computing_structure_solution 'XT, VERSION 2014/5'
_diffrn_ambient_temperature 100.(2)
_diffrn_detector_area_resol_mean 7.4074
_diffrn_measured_fraction_theta_full 0.995
_diffrn_measured_fraction_theta_max 0.995
_diffrn_measurement_device_type 'Photon II CPADs detector'
_diffrn_measurement_method 'phi and omega scans'
_diffrn_radiation_monochromator 'Multilayer Mirror'
_diffrn_radiation_type MoK\a
_diffrn_radiation_wavelength 0.71073
_diffrn_reflns_av_R_equivalents 0.0769
_diffrn_reflns_av_unetI/netI 0.1230
_diffrn_reflns_limit_h_max 8
_diffrn_reflns_limit_h_min -8
_diffrn_reflns_limit_k_max 9
_diffrn_reflns_limit_k_min -9
_diffrn_reflns_limit_l_max 27
_diffrn_reflns_limit_l_min -27
_diffrn_reflns_number 7614
_diffrn_reflns_theta_full 27.57
_diffrn_reflns_theta_max 27.57
_diffrn_reflns_theta_min 2.81
_diffrn_source 'Incoatec microfocus source'
_diffrn_source_type 'Bruker D8 Quest'
_exptl_absorpt_coefficient_mu 0.148
_exptl_absorpt_correction_T_max 0.99
_exptl_absorpt_correction_T_min 0.90
_exptl_absorpt_correction_type multi-scan
_exptl_absorpt_process_details
;
SADABS-2016/2 - Bruker AXS area detector scaling and absorption correction
;
_exptl_crystal_colour yellow
_exptl_crystal_density_diffrn 1.655
_exptl_crystal_density_method 'not measured'
_exptl_crystal_description plate
_exptl_crystal_F_000 504
_exptl_crystal_size_max 0.140
_exptl_crystal_size_mid 0.120
_exptl_crystal_size_min 0.040
_refine_diff_density_max 0.495
_refine_diff_density_min -0.481
_refine_ls_abs_structure_details
;

Flack x determined using 1146 quotients [(I+)-(I-)]/[(I+)+(I-)]
(Parsons, Flack and Wagner, Acta Cryst. B69 (2013) 249-259).
;
_refine_ls_abs_structure_Flack -0.4(8)
_refine_ls_extinction_method none
_refine_ls_goodness_of_fit_ref 1.025
_refine_ls_hydrogen_treatment constr
_refine_ls_matrix_type full
_refine_ls_number_parameters 578
_refine_ls_number_reflns 7614
_refine_ls_number_restraints 54
_refine_ls_restrained_S_all 1.028
_refine_ls_R_factor_all 0.1520
_refine_ls_R_factor_gt 0.0704
_refine_ls_shift/su_max 0.000
_refine_ls_shift/su_mean 0.000
_refine_ls_structure_factor_coef Fsqd
_refine_ls_weighting_details 'w=1/[\s^2^(Fo^2^)+(0.0585P)^2^+0.3106P] where P=(Fo^2^+2Fc^2^)/3'
_refine_ls_weighting_scheme calc
_refine_ls_wR_factor_gt 0.1345
_refine_ls_wR_factor_ref 0.1754
_reflns_number_gt 4104
_reflns_number_total 7614
_reflns_threshold_expression 'I > 2\s(I)'
_cod_data_source_file nn0c07416_si_002.cif
_cod_data_source_block zqc123m_tw
_cod_depositor_comments
;
The following automatic conversions were performed:

data item '_exptl_absorpt_correction_type' value 'Multi-Scan' was
changed to 'multi-scan' in accordance with the
/home/data/users/saulius/crontab/automatic-downloads/rss-feeds/ACS/lib/dictionaries/cif_core.dic
dictionary named 'cif_core.dic' version 2.4.2 last updated on
2011-04-26.

Automatic conversion script
Id: cif_fix_values 7556 2019-12-06 15:28:31Z antanas 
;
_cod_database_code 4518189

loop_
_space_group_symop_operation_xyz
'x, y, z'

loop_
_atom_site_type_symbol
_atom_site_label
_atom_site_fract_x
_atom_site_fract_y
_atom_site_fract_z
_atom_site_U_iso_or_equiv
_atom_site_adp_type
_atom_site_calc_flag
_atom_site_refinement_flags_adp
_atom_site_refinement_flags_occupancy
_atom_site_refinement_flags_posn
_atom_site_occupancy
_atom_site_disorder_assembly
_atom_site_disorder_group
C C1 0.2764(6) 0.2195(7) 0.36028(18) 0.018(2) Uani d . . G 1 . .
C C2 0.4076(8) 0.1470(7) 0.40395(18) 0.026(3) Uani d . . G 1 . .
C C3 0.6015(7) 0.0870(7) 0.3832(2) 0.021(2) Uani d . . G 1 . .
C C4 0.6644(6) 0.0994(7) 0.3188(2) 0.021(2) Uani d . . G 1 . .
C C5 0.5333(5) 0.1720(6) 0.27513(19) 0.024(2) Uani d . . G 1 . .
C C6 0.3393(5) 0.2320(5) 0.29587(18) 0.022(2) Uani d . . G 1 . .
C C7 0.2082(6) 0.3045(7) 0.2522(2) 0.020(2) Uani d . . G 1 . .
C C8 0.2710(8) 0.3170(7) 0.1878(2) 0.025(2) Uani d . . G 1 . .
C C9 0.4650(8) 0.2570(8) 0.16706(18) 0.025(2) Uani d . . G 1 . .
C C10 0.5962(7) 0.1844(8) 0.2107(2) 0.031(3) Uani d . . G 1 . .
C C11 1.1505(6) 0.9076(7) 0.7486(2) 0.021(2) Uani d . . G 1 . .
C C12 1.0865(8) 0.8944(7) 0.81296(19) 0.024(2) Uani d . . G 1 . .
C C13 0.8923(8) 0.8257(7) 0.83421(17) 0.025(3) Uani d . . G 1 . .
C C14 0.7621(7) 0.7701(7) 0.7911(2) 0.018(2) Uani d . . G 1 . .
C C15 0.8261(6) 0.7832(6) 0.72678(19) 0.021(2) Uani d . . G 1 . .
C C16 1.0203(6) 0.8520(5) 0.70554(17) 0.017(2) Uani d . . G 1 . .
C C17 1.0843(7) 0.8651(7) 0.64121(18) 0.022(2) Uani d . . G 1 . .
C C18 0.9541(8) 0.8095(7) 0.59812(18) 0.025(2) Uani d . . G 1 . .
C C19 0.7599(8) 0.7407(8) 0.6194(2) 0.024(2) Uani d . . G 1 . .
C C20 0.6959(7) 0.7276(7) 0.6837(2) 0.027(3) Uani d . . G 1 . .
C C21 0.6900(6) 0.5828(8) 0.3693(3) 0.024(2) Uani d . . DG 1 . .
H H21 0.826891 0.547558 0.357565 0.029 Uiso calc U . R 1 . .
C C22 0.6177(8) 0.5758(8) 0.4329(2) 0.025(2) Uani d . . DG 1 . .
H H22 0.705123 0.535792 0.464676 0.03 Uiso calc U . R 1 . .
C C23 0.4173(9) 0.6273(9) 0.4501(2) 0.030(3) Uani d . . DG 1 . .
H H23 0.367904 0.622489 0.493547 0.036 Uiso calc U . R 1 . .
C C24 0.2894(7) 0.6858(9) 0.4036(3) 0.023(2) Uani d . . DG 1 . .
H H24 0.152451 0.720953 0.415308 0.028 Uiso calc U . R 1 . .
C C25 0.3617(7) 0.6927(9) 0.3400(2) 0.020(2) Uani d . . DG 1 . .
C C26 0.5620(8) 0.6412(8) 0.32281(19) 0.018(2) Uani d . . DG 1 . .
C C27 0.6363(14) 0.6555(12) 0.2580(4) 0.023(2) Uani d . . D 1 . .
H H27 0.773462 0.620125 0.246684 0.028 Uiso calc U . R 1 . .
C C28 0.5146(12) 0.7200(12) 0.2102(4) 0.018(2) Uani d . . D 1 . .
C C29 0.5862(13) 0.7391(12) 0.1453(4) 0.020(2) Uani d . . D 1 . .
H H29 0.722167 0.702629 0.132889 0.024 Uiso calc U . R 1 . .
C C30 0.4599(8) 0.8116(8) 0.0981(2) 0.018(2) Uani d . . DG 1 . .
C C31 0.5371(7) 0.8342(8) 0.0348(3) 0.031(3) Uani d . . DG 1 . .
H H31 0.672977 0.79686 0.02279 0.037 Uiso calc U . R 1 . .
C C32 0.4154(9) 0.9115(9) -0.01079(19) 0.025(2) Uani d . . DG 1 . .
H H32 0.468147 0.926906 -0.054012 0.03 Uiso calc U . R 1 . .
C C33 0.2166(9) 0.9661(9) 0.0068(2) 0.028(3) Uani d . . DG 1 . .
H H33 0.133432 1.018922 -0.024359 0.034 Uiso calc U . R 1 . .
C C34 0.1394(7) 0.9435(9) 0.0701(3) 0.027(2) Uani d . . DG 1 . .
H H34 0.003544 0.980894 0.082095 0.033 Uiso calc U . R 1 . .
C C35 0.2611(8) 0.8663(9) 0.1157(2) 0.023(2) Uani d . . DG 1 . .
C C36 0.1830(13) 0.8455(12) 0.1803(4) 0.021(2) Uani d . . D 1 . .
H H36 0.045414 0.880024 0.191345 0.025 Uiso calc U . R 1 . .
C C37 0.3030(12) 0.7753(13) 0.2283(4) 0.022(2) Uani d . . D 1 . .
C C38 0.2354(13) 0.7573(12) 0.2928(4) 0.019(2) Uani d . . D 1 . .
H H38 0.098172 0.789997 0.305242 0.022 Uiso calc U . R 1 . .
C C39 0.8174(12) 0.3487(12) 0.9666(3) 0.022(2) Uani d . . D 1 . .
H H39 0.681519 0.307322 0.979725 0.026 Uiso calc U . R 1 . .
C C40 0.9405(13) 0.4077(12) 1.0101(4) 0.030(3) Uani d . . D 1 . .
H H40 0.888308 0.407285 1.053202 0.035 Uiso calc U . R 1 . .
C C41 1.1429(13) 0.4689(12) 0.9917(4) 0.027(2) Uani d . . D 1 . .
H H41 1.22674 0.506569 1.022648 0.032 Uiso calc U . R 1 . .
C C42 1.2194(13) 0.4743(12) 0.9292(4) 0.028(2) Uani d . . D 1 . .
H H42 1.35475 0.518549 0.916914 0.034 Uiso calc U . R 1 . .
C C43 1.0979(12) 0.4146(13) 0.8834(4) 0.026(2) Uani d . . D 1 . .
C C44 0.8942(12) 0.3498(13) 0.9021(4) 0.024(2) Uani d . . D 1 . .
C C45 0.7716(14) 0.2971(12) 0.8558(4) 0.022(2) Uani d . . D 1 . .
H H45 0.635872 0.254419 0.868485 0.026 Uiso calc U . R 1 . .
C C46 0.8424(12) 0.3054(12) 0.7919(4) 0.017(2) Uani d . . D 1 . .
C C47 0.7180(13) 0.2605(12) 0.7441(4) 0.020(2) Uani d . . D 1 . .
H H47 0.580366 0.222189 0.756052 0.024 Uiso calc U . R 1 . .
C C48 0.7906(12) 0.2705(12) 0.6799(4) 0.020(2) Uani d . . D 1 . .
C C49 0.6664(12) 0.2238(12) 0.6329(4) 0.024(2) Uani d . . D 1 . .
H H49 0.529633 0.1827 0.644628 0.028 Uiso calc U . R 1 . .
C C50 0.7405(13) 0.2369(12) 0.5700(4) 0.022(2) Uani d . . D 1 . .
H H50 0.653798 0.206898 0.538779 0.026 Uiso calc U . R 1 . .
C C51 0.9446(12) 0.2946(13) 0.5517(4) 0.025(2) Uani d . . D 1 . .
H H51 0.99579 0.301815 0.50829 0.03 Uiso calc U . R 1 . .
C C52 1.0686(13) 0.3401(12) 0.5968(4) 0.025(2) Uani d . . D 1 . .
H H52 1.20514 0.380475 0.584211 0.029 Uiso calc U . R 1 . .
C C53 0.9969(12) 0.3282(12) 0.6618(4) 0.022(2) Uani d . . D 1 . .
C C54 1.1227(13) 0.3761(12) 0.7082(4) 0.019(2) Uani d . . D 1 . .
H H54 1.260158 0.41383 0.695596 0.023 Uiso calc U . R 1 . .
C C55 1.0516(12) 0.3701(12) 0.7728(4) 0.018(2) Uani d . . D 1 . .
C C56 1.1734(14) 0.4182(12) 0.8198(4) 0.022(2) Uani d . . D 1 . .
H H56 1.311826 0.45435 0.80808 0.026 Uiso calc U . R 1 . .
F F1 0.0919(8) 0.2735(7) 0.3840(3) 0.0275(14) Uani d . . . 1 . .
F F2 0.3519(8) 0.1389(8) 0.4671(3) 0.0305(15) Uani d . . . 1 . .
F F3 0.7283(8) 0.0226(8) 0.4271(3) 0.0328(15) Uani d . . . 1 . .
F F4 0.8498(8) 0.0332(7) 0.3025(3) 0.0298(14) Uani d . . . 1 . .
F F5 0.0217(8) 0.3717(7) 0.2680(3) 0.0234(13) Uani d . . . 1 . .
F F6 0.1473(9) 0.3923(8) 0.1443(3) 0.0328(15) Uani d . . . 1 . .
F F7 0.5240(9) 0.2745(8) 0.1035(3) 0.0343(16) Uani d . . . 1 . .
F F8 0.7814(8) 0.1327(8) 0.1866(3) 0.0318(15) Uani d . . . 1 . .
F F9 1.3371(8) 0.9791(7) 0.7321(3) 0.0273(14) Uani d . . . 1 . .
F F10 1.2091(9) 0.9517(7) 0.8548(3) 0.0299(15) Uani d . . . 1 . .
F F11 0.8347(9) 0.8169(8) 0.8966(3) 0.0308(15) Uani d . . . 1 . .
F F12 0.5765(8) 0.7082(8) 0.8154(3) 0.0326(15) Uani d . . . 1 . .
F F13 0.5105(8) 0.6540(7) 0.7005(3) 0.0305(14) Uani d . . . 1 . .
F F14 0.6331(9) 0.6912(8) 0.5758(3) 0.0341(15) Uani d . . . 1 . .
F F15 1.0105(9) 0.8239(8) 0.5344(3) 0.0325(15) Uani d . . . 1 . .
F F16 1.2699(8) 0.9276(7) 0.6165(3) 0.0277(14) Uani d . . . 1 . .

loop_
_atom_site_aniso_label
_atom_site_aniso_U_11
_atom_site_aniso_U_22
_atom_site_aniso_U_33
_atom_site_aniso_U_12
_atom_site_aniso_U_13
_atom_site_aniso_U_23
C1 0.018(5) 0.014(5) 0.021(6) -0.002(4) 0.005(4) -0.006(4)
C2 0.029(6) 0.015(5) 0.034(7) -0.009(4) 0.007(5) -0.010(5)
C3 0.009(5) 0.020(5) 0.036(7) 0.003(4) -0.009(5) -0.006(4)
C4 0.012(5) 0.018(5) 0.033(6) 0.003(4) 0.002(5) -0.004(4)
C5 0.016(6) 0.022(6) 0.031(6) 0.000(4) 0.007(5) -0.006(4)
C6 0.018(6) 0.013(5) 0.038(7) 0.000(4) -0.005(5) -0.010(4)
C7 0.016(5) 0.018(5) 0.027(6) 0.002(4) 0.003(5) -0.011(4)
C8 0.024(6) 0.017(5) 0.032(7) -0.001(4) -0.006(5) 0.003(4)
C9 0.026(6) 0.024(6) 0.022(6) -0.005(4) 0.009(5) -0.003(5)
C10 0.015(6) 0.027(6) 0.052(8) -0.001(5) 0.002(6) -0.018(5)
C11 0.016(6) 0.020(5) 0.025(6) 0.004(4) -0.005(5) 0.001(4)
C12 0.028(6) 0.016(5) 0.031(6) 0.005(4) -0.010(5) -0.003(4)
C13 0.030(7) 0.021(6) 0.023(6) 0.006(4) 0.011(5) -0.004(4)
C14 0.018(6) 0.015(5) 0.021(6) -0.003(4) 0.004(5) -0.002(4)
C15 0.023(6) 0.012(5) 0.031(6) -0.001(4) -0.008(5) -0.001(4)
C16 0.007(5) 0.022(5) 0.020(6) 0.002(4) 0.000(4) 0.002(4)
C17 0.016(6) 0.015(5) 0.033(6) 0.001(4) 0.002(5) 0.002(4)
C18 0.034(7) 0.025(6) 0.016(6) 0.006(5) 0.002(5) -0.005(4)
C19 0.029(6) 0.016(5) 0.028(6) 0.005(4) -0.010(5) -0.007(4)
C20 0.019(6) 0.013(5) 0.047(7) -0.003(4) 0.001(5) 0.004(5)
C21 0.022(6) 0.019(5) 0.032(6) 0.003(4) -0.005(5) -0.005(4)
C22 0.028(6) 0.026(6) 0.021(6) -0.005(5) -0.005(5) 0.002(4)
C23 0.034(7) 0.034(6) 0.020(6) -0.013(5) 0.000(5) 0.001(5)
C24 0.029(6) 0.020(5) 0.020(6) -0.002(4) 0.006(5) 0.001(4)
C25 0.021(6) 0.011(5) 0.029(6) -0.009(4) 0.001(5) -0.006(4)
C26 0.018(5) 0.011(5) 0.025(6) -0.004(4) -0.004(4) 0.000(4)
C27 0.030(6) 0.016(5) 0.024(6) 0.001(4) -0.003(5) 0.000(4)
C28 0.015(5) 0.016(5) 0.022(6) 0.006(4) 0.006(4) -0.003(4)
C29 0.017(5) 0.025(6) 0.019(5) -0.001(4) -0.002(4) -0.001(4)
C30 0.017(5) 0.019(5) 0.018(5) 0.004(4) 0.003(4) 0.003(4)
C31 0.026(6) 0.022(6) 0.047(7) -0.001(4) -0.003(5) -0.013(5)
C32 0.031(6) 0.026(6) 0.015(5) -0.003(4) -0.001(5) 0.003(4)
C33 0.025(7) 0.035(6) 0.026(6) 0.000(5) -0.006(5) -0.008(5)
C34 0.021(6) 0.025(6) 0.037(7) 0.004(4) -0.005(5) -0.006(5)
C35 0.021(6) 0.025(6) 0.027(6) -0.004(4) -0.011(5) -0.007(4)
C36 0.019(6) 0.024(6) 0.019(6) -0.002(4) -0.002(4) 0.006(4)
C37 0.014(5) 0.024(5) 0.029(6) 0.000(4) -0.001(5) -0.006(5)
C38 0.012(5) 0.015(5) 0.029(6) 0.002(4) 0.000(4) -0.002(4)
C39 0.018(5) 0.028(6) 0.020(6) -0.005(4) 0.000(4) 0.000(4)
C40 0.033(6) 0.026(6) 0.028(6) 0.006(5) 0.001(5) -0.003(5)
C41 0.027(6) 0.026(6) 0.026(6) 0.001(4) -0.005(5) 0.005(5)
C42 0.024(6) 0.019(5) 0.040(7) 0.002(4) -0.003(5) 0.002(5)
C43 0.022(6) 0.027(6) 0.028(6) -0.002(5) -0.008(5) 0.003(5)
C44 0.023(6) 0.018(5) 0.031(7) -0.006(4) -0.001(5) 0.000(4)
C45 0.021(6) 0.016(5) 0.028(6) -0.001(4) 0.002(5) -0.002(4)
C46 0.017(5) 0.009(5) 0.025(6) 0.001(4) -0.005(4) 0.001(4)
C47 0.019(5) 0.017(5) 0.025(6) 0.002(4) -0.002(4) -0.001(4)
C48 0.015(5) 0.012(5) 0.032(6) 0.000(4) 0.002(5) -0.003(4)
C49 0.017(6) 0.016(5) 0.036(7) 0.002(4) 0.004(5) 0.001(4)
C50 0.028(6) 0.021(5) 0.017(5) 0.002(4) -0.004(5) -0.002(4)
C51 0.023(6) 0.031(6) 0.019(6) 0.006(5) 0.008(5) -0.001(4)
C52 0.016(6) 0.020(5) 0.036(7) 0.008(4) 0.002(5) 0.000(5)
C53 0.026(6) 0.017(5) 0.022(6) 0.010(4) 0.001(5) 0.004(4)
C54 0.016(5) 0.020(5) 0.021(6) -0.001(4) 0.005(4) -0.005(4)
C55 0.018(5) 0.015(5) 0.018(5) 0.008(4) 0.005(4) -0.002(4)
C56 0.014(5) 0.017(5) 0.034(7) 0.000(4) -0.007(5) 0.001(4)
F1 0.022(3) 0.030(3) 0.031(4) 0.003(3) 0.003(3) -0.005(3)
F2 0.026(4) 0.039(4) 0.027(4) 0.001(3) 0.001(3) -0.007(3)
F3 0.025(4) 0.036(4) 0.038(4) -0.002(3) -0.006(3) -0.005(3)
F4 0.016(3) 0.027(3) 0.047(4) 0.006(2) 0.000(3) -0.007(3)
F5 0.017(3) 0.021(3) 0.032(3) 0.003(2) -0.002(3) -0.005(3)
F6 0.034(4) 0.032(3) 0.032(4) 0.003(3) -0.004(3) 0.003(3)
F7 0.033(4) 0.041(4) 0.027(4) -0.005(3) 0.008(3) -0.006(3)
F8 0.016(3) 0.036(3) 0.043(4) 0.000(3) 0.013(3) -0.014(3)
F9 0.012(3) 0.028(3) 0.041(4) -0.003(2) 0.000(3) 0.000(3)
F10 0.027(4) 0.031(3) 0.034(4) 0.001(3) -0.006(3) -0.010(3)
F11 0.027(4) 0.038(3) 0.026(4) 0.004(3) 0.005(3) -0.004(3)
F12 0.020(3) 0.030(3) 0.045(4) -0.004(3) 0.009(3) 0.003(3)
F13 0.019(3) 0.024(3) 0.048(4) -0.003(2) -0.001(3) -0.006(3)
F14 0.033(4) 0.033(4) 0.039(4) 0.001(3) -0.014(3) -0.008(3)
F15 0.043(4) 0.036(4) 0.018(3) 0.005(3) 0.001(3) -0.002(3)
F16 0.020(3) 0.028(3) 0.033(4) -0.005(2) 0.004(3) 0.004(3)

loop_
_atom_type_symbol
_atom_type_description
_atom_type_scat_dispersion_real
_atom_type_scat_dispersion_imag
_atom_type_scat_source
C C 0.0033 0.0016 'International Tables Vol C Tables 4.2.6.8 and 6.1.1.4'
H H 0.0000 0.0000 'International Tables Vol C Tables 4.2.6.8 and 6.1.1.4'
F F 0.0171 0.0103 'International Tables Vol C Tables 4.2.6.8 and 6.1.1.4'

loop_
_geom_angle_atom_site_label_1
_geom_angle_atom_site_label_2
_geom_angle_atom_site_label_3
_geom_angle_site_symmetry_1
_geom_angle_site_symmetry_3
_geom_angle
_geom_angle_publ_flag
F1 C1 C2 . . 116.4(3) ?
F1 C1 C6 . . 123.6(3) ?
F2 C2 C3 . . 119.0(4) ?
F2 C2 C1 . . 121.0(4) ?
C3 C2 C1 . . 120.0 ?
F3 C3 C4 . . 121.4(4) ?
F3 C3 C2 . . 118.6(4) ?
C4 C3 C2 . . 120.0 ?
F4 C4 C3 . . 116.5(4) ?
F4 C4 C5 . . 123.5(4) ?
C3 C4 C5 . . 120.0 ?
C4 C5 C6 . . 120.0 ?
C7 C6 C5 . . 120.0 ?
C7 C6 C1 . . 120.0 ?
C5 C6 C1 . . 120.0 ?
F5 C7 C8 . . 115.8(3) ?
F5 C7 C6 . . 124.1(3) ?
C8 C7 C6 . . 120.0 ?
F6 C8 C7 . . 121.0(4) ?
F6 C8 C9 . . 119.0(4) ?
C7 C8 C9 . . 120.0 ?
F7 C9 C10 . . 121.4(4) ?
F7 C9 C8 . . 118.6(4) ?
C10 C9 C8 . . 120.0 ?
F8 C10 C9 . . 116.0(4) ?
F8 C10 C5 . . 124.0(4) ?
C9 C10 C5 . . 120.0 ?
F9 C11 C12 . . 116.2(4) ?
F9 C11 C16 . . 123.8(4) ?
F10 C12 C13 . . 119.5(4) ?
F10 C12 C11 . . 120.5(4) ?
C13 C12 C11 . . 120.0 ?
F11 C13 C12 . . 118.4(4) ?
F11 C13 C14 . . 121.6(4) ?
C12 C13 C14 . . 120.0 ?
F12 C14 C15 . . 123.8(4) ?
F12 C14 C13 . . 116.2(4) ?
C15 C14 C13 . . 120.0 ?
C14 C15 C16 . . 120.0 ?
C17 C16 C15 . . 120.0 ?
C17 C16 C11 . . 120.0 ?
C15 C16 C11 . . 120.0 ?
F16 C17 C16 . . 124.1(3) ?
F16 C17 C18 . . 115.9(3) ?
C16 C17 C18 . . 120.0 ?
F15 C18 C19 . . 118.4(4) ?
F15 C18 C17 . . 121.5(4) ?
C19 C18 C17 . . 120.0 ?
F14 C19 C18 . . 118.8(4) ?
F14 C19 C20 . . 121.2(4) ?
C18 C19 C20 . . 120.0 ?
F13 C20 C19 . . 116.3(4) ?
F13 C20 C15 . . 123.6(4) ?
C19 C20 C15 . . 120.0 ?
C22 C21 C26 . . 120.0 ?
C22 C21 H21 . . 120.0 ?
C26 C21 H21 . . 120.0 ?
C21 C22 C23 . . 120.0 ?
C21 C22 H22 . . 120.0 ?
C23 C22 H22 . . 120.0 ?
C24 C23 C22 . . 120.0 ?
C24 C23 H23 . . 120.0 ?
C22 C23 H23 . . 120.0 ?
C25 C24 C23 . . 120.0 ?
C25 C24 H24 . . 120.0 ?
C23 C24 H24 . . 120.0 ?
C24 C25 C26 . . 120.0 ?
C24 C25 C38 . . 120.3(5) ?
C26 C25 C38 . . 119.6(5) ?
C25 C26 C21 . . 120.0 ?
C25 C26 C27 . . 119.5(5) ?
C21 C26 C27 . . 120.5(5) ?
C28 C27 C26 . . 122.1(7) ?
C28 C27 H27 . . 119.0 ?
C26 C27 H27 . . 119.0 ?
C27 C28 C29 . . 123.2(7) ?
C27 C28 C37 . . 118.5(7) ?
C29 C28 C37 . . 118.3(7) ?
C28 C29 C30 . . 121.7(7) ?
C28 C29 H29 . . 119.2 ?
C30 C29 H29 . . 119.2 ?
C31 C30 C35 . . 120.0 ?
C31 C30 C29 . . 120.3(5) ?
C35 C30 C29 . . 119.7(5) ?
C30 C31 C32 . . 120.0 ?
C30 C31 H31 . . 120.0 ?
C32 C31 H31 . . 120.0 ?
C33 C32 C31 . . 120.0 ?
C33 C32 H32 . . 120.0 ?
C31 C32 H32 . . 120.0 ?
C32 C33 C34 . . 120.0 ?
C32 C33 H33 . . 120.0 ?
C34 C33 H33 . . 120.0 ?
C35 C34 C33 . . 120.0 ?
C35 C34 H34 . . 120.0 ?
C33 C34 H34 . . 120.0 ?
C34 C35 C30 . . 120.0 ?
C34 C35 C36 . . 119.9(5) ?
C30 C35 C36 . . 120.1(5) ?
C37 C36 C35 . . 121.9(7) ?
C37 C36 H36 . . 119.0 ?
C35 C36 H36 . . 119.0 ?
C38 C37 C36 . . 124.2(7) ?
C38 C37 C28 . . 117.5(7) ?
C36 C37 C28 . . 118.3(8) ?
C37 C38 C25 . . 122.8(7) ?
C37 C38 H38 . . 118.6 ?
C25 C38 H38 . . 118.6 ?
C40 C39 C44 . . 119.7(7) ?
C40 C39 H39 . . 120.2 ?
C44 C39 H39 . . 120.2 ?
C39 C40 C41 . . 121.2(8) ?
C39 C40 H40 . . 119.4 ?
C41 C40 H40 . . 119.4 ?
C42 C41 C40 . . 120.1(8) ?
C42 C41 H41 . . 119.9 ?
C40 C41 H41 . . 119.9 ?
C41 C42 C43 . . 120.3(8) ?
C41 C42 H42 . . 119.9 ?
C43 C42 H42 . . 119.9 ?
C56 C43 C42 . . 121.0(7) ?
C56 C43 C44 . . 119.3(7) ?
C42 C43 C44 . . 119.6(7) ?
C45 C44 C39 . . 121.5(7) ?
C45 C44 C43 . . 119.3(7) ?
C39 C44 C43 . . 119.1(7) ?
C46 C45 C44 . . 122.1(8) ?
C46 C45 H45 . . 119.0 ?
C44 C45 H45 . . 119.0 ?
C45 C46 C47 . . 122.9(7) ?
C45 C46 C55 . . 118.7(7) ?
C47 C46 C55 . . 118.4(7) ?
C48 C47 C46 . . 122.4(7) ?
C48 C47 H47 . . 118.8 ?
C46 C47 H47 . . 118.8 ?
C47 C48 C49 . . 122.0(7) ?
C47 C48 C53 . . 119.1(7) ?
C49 C48 C53 . . 119.0(7) ?
C50 C49 C48 . . 120.9(7) ?
C50 C49 H49 . . 119.6 ?
C48 C49 H49 . . 119.6 ?
C49 C50 C51 . . 120.4(8) ?
C49 C50 H50 . . 119.8 ?
C51 C50 H50 . . 119.8 ?
C52 C51 C50 . . 119.6(8) ?
C52 C51 H51 . . 120.2 ?
C50 C51 H51 . . 120.2 ?
C51 C52 C53 . . 121.3(8) ?
C51 C52 H52 . . 119.4 ?
C53 C52 H52 . . 119.4 ?
C54 C53 C52 . . 121.6(7) ?
C54 C53 C48 . . 119.6(7) ?
C52 C53 C48 . . 118.8(7) ?
C53 C54 C55 . . 122.2(7) ?
C53 C54 H54 . . 118.9 ?
C55 C54 H54 . . 118.9 ?
C56 C55 C54 . . 123.2(7) ?
C56 C55 C46 . . 118.5(7) ?
C54 C55 C46 . . 118.3(7) ?
C43 C56 C55 . . 122.1(8) ?
C43 C56 H56 . . 119.0 ?
C55 C56 H56 . . 119.0 ?

loop_
_geom_bond_atom_site_label_1
_geom_bond_atom_site_label_2
_geom_bond_site_symmetry_2
_geom_bond_distance
_geom_bond_publ_flag
C1 F1 . 1.340(7) ?
C1 C2 . 1.39 ?
C1 C6 . 1.39 ?
C2 F2 . 1.356(7) ?
C2 C3 . 1.39 ?
C3 F3 . 1.356(7) ?
C3 C4 . 1.39 ?
C4 F4 . 1.334(6) ?
C4 C5 . 1.39 ?
C5 C6 . 1.39 ?
C5 C10 . 1.39 ?
C6 C7 . 1.39 ?
C7 F5 . 1.341(6) ?
C7 C8 . 1.39 ?
C8 F6 . 1.361(7) ?
C8 C9 . 1.39 ?
C9 F7 . 1.367(7) ?
C9 C10 . 1.39 ?
C10 F8 . 1.341(7) ?
C11 F9 . 1.334(7) ?
C11 C12 . 1.39 ?
C11 C16 . 1.39 ?
C12 F10 . 1.342(7) ?
C12 C13 . 1.39 ?
C13 F11 . 1.342(7) ?
C13 C14 . 1.39 ?
C14 F12 . 1.340(7) ?
C14 C15 . 1.39 ?
C15 C16 . 1.39 ?
C15 C20 . 1.39 ?
C16 C17 . 1.39 ?
C17 F16 . 1.344(7) ?
C17 C18 . 1.39 ?
C18 F15 . 1.367(6) ?
C18 C19 . 1.39 ?
C19 F14 . 1.367(7) ?
C19 C20 . 1.39 ?
C20 F13 . 1.334(7) ?
C21 C22 . 1.39 ?
C21 C26 . 1.39 ?
C21 H21 . 0.95 ?
C22 C23 . 1.39 ?
C22 H22 . 0.95 ?
C23 C24 . 1.39 ?
C23 H23 . 0.95 ?
C24 C25 . 1.39 ?
C24 H24 . 0.95 ?
C25 C26 . 1.39 ?
C25 C38 . 1.405(8) ?
C26 C27 . 1.415(9) ?
C27 C28 . 1.395(11) ?
C27 H27 . 0.95 ?
C28 C29 . 1.413(11) ?
C28 C37 . 1.471(9) ?
C29 C30 . 1.423(9) ?
C29 H29 . 0.95 ?
C30 C31 . 1.39 ?
C30 C35 . 1.39 ?
C31 C32 . 1.39 ?
C31 H31 . 0.95 ?
C32 C33 . 1.39 ?
C32 H32 . 0.95 ?
C33 C34 . 1.39 ?
C33 H33 . 0.95 ?
C34 C35 . 1.39 ?
C34 H34 . 0.95 ?
C35 C36 . 1.418(8) ?
C36 C37 . 1.404(11) ?
C36 H36 . 0.95 ?
C37 C38 . 1.398(10) ?
C38 H38 . 0.95 ?
C39 C40 . 1.374(9) ?
C39 C44 . 1.419(8) ?
C39 H39 . 0.95 ?
C40 C41 . 1.409(9) ?
C40 H40 . 0.95 ?
C41 C42 . 1.376(9) ?
C41 H41 . 0.95 ?
C42 C43 . 1.407(9) ?
C42 H42 . 0.95 ?
C43 C56 . 1.396(10) ?
C43 C44 . 1.426(8) ?
C44 C45 . 1.401(10) ?
C45 C46 . 1.394(11) ?
C45 H45 . 0.95 ?
C46 C47 . 1.415(11) ?
C46 C55 . 1.461(9) ?
C47 C48 . 1.401(10) ?
C47 H47 . 0.95 ?
C48 C49 . 1.408(9) ?
C48 C53 . 1.425(8) ?
C49 C50 . 1.376(9) ?
C49 H49 . 0.95 ?
C50 C51 . 1.413(9) ?
C50 H50 . 0.95 ?
C51 C52 . 1.372(9) ?
C51 H51 . 0.95 ?
C52 C53 . 1.414(8) ?
C52 H52 . 0.95 ?
C53 C54 . 1.407(10) ?
C54 C55 . 1.408(10) ?
C54 H54 . 0.95 ?
C55 C56 . 1.399(11) ?
C56 H56 . 0.95 ?
